data_4123259
loop_
_publ_author_name
'Shimada, Masaki'
'Yamanoi, Yoshinori'
'Matsushita, Tomonori'
'Kondo, Takashi'
'Nishibori, Eiji'
'Hatakeyama, Akari'
'Sugimoto, Kunihisa'
'Nishihara, Hiroshi'

_publ_section_title
;
 Optical properties of disilane-bridged donor-acceptor architectures:
 strong effect of substituents on fluorescence and nonlinear optical
 properties.
;
_journal_issue 3
_journal_name_full 'Journal of the American Chemical Society'
_journal_page_first 1024
_journal_page_last 1027
_journal_paper_doi 10.1021/ja511177e
_journal_volume 137
_journal_year 2015
_chemical_formula_moiety 'C18 H26 N2 O2 Si2'
_chemical_formula_sum 'C18 H26 N2 O2 Si2'
_chemical_formula_weight 358.59
_space_group_IT_number 14
_symmetry_cell_setting monoclinic
_symmetry_Int_Tables_number 14
_symmetry_space_group_name_Hall '-P 2ybc'
_symmetry_space_group_name_H-M 'P 1 21/c 1'
_atom_sites_solution_hydrogens geom
_atom_sites_solution_primary direct
_atom_sites_solution_secondary difmap
_cell_angle_alpha 90.0000
_cell_angle_beta 93.167(6)
_cell_angle_gamma 90.0000
_cell_formula_units_Z 4
_cell_length_a 8.579(4)
_cell_length_b 11.477(5)
_cell_length_c 20.244(8)
_cell_measurement_reflns_used 4143
_cell_measurement_temperature 113
_cell_measurement_theta_max 27.47
_cell_measurement_theta_min 3.03
_cell_volume 1990.2(15)
_computing_cell_refinement CrystalClear
_computing_data_collection 'CrystalClear (Rigaku/MSC Inc., 2006)'
_computing_data_reduction CrystalClear
_computing_molecular_graphics 'CrystalStructure 4.0'
_computing_publication_material 'CrystalStructure 4.0 (Rigaku, 2010)'
_computing_structure_refinement 'SHELXL97 (Sheldrick, 2008)'
_computing_structure_solution 'SIR92 (Altomare, et al., 1994)'
_diffrn_ambient_temperature 113
_diffrn_detector_area_resol_mean 7.111
_diffrn_measured_fraction_theta_full 0.983
_diffrn_measured_fraction_theta_max 0.983
_diffrn_measurement_device_type 'Rigaku Saturn724'
_diffrn_measurement_method \w
_diffrn_radiation_type 'Mo K\a'
_diffrn_radiation_wavelength 0.71070
_diffrn_reflns_av_R_equivalents 0.0560
_diffrn_reflns_limit_h_max 11
_diffrn_reflns_limit_h_min -10
_diffrn_reflns_limit_k_max 14
_diffrn_reflns_limit_k_min -14
_diffrn_reflns_limit_l_max 26
_diffrn_reflns_limit_l_min -25
_diffrn_reflns_number 15152
_diffrn_reflns_theta_full 27.53
_diffrn_reflns_theta_max 27.53
_diffrn_standards_number 0
_exptl_absorpt_coefficient_mu 0.190
_exptl_absorpt_correction_T_max 0.963
_exptl_absorpt_correction_T_min 0.935
_exptl_absorpt_correction_type numerical
_exptl_absorpt_process_details 'NUMABS (Rigaku, 1999)'
_exptl_crystal_colour yellow
_exptl_crystal_density_diffrn 1.197
_exptl_crystal_density_method 'not measured'
_exptl_crystal_description block
_exptl_crystal_F_000 768.00
_exptl_crystal_size_max 0.450
_exptl_crystal_size_mid 0.270
_exptl_crystal_size_min 0.200
_refine_diff_density_max 0.300
_refine_diff_density_min -0.380
_refine_ls_extinction_method none
_refine_ls_goodness_of_fit_ref 1.108
_refine_ls_hydrogen_treatment constr
_refine_ls_number_parameters 217
_refine_ls_number_reflns 4504
_refine_ls_number_restraints 0
_refine_ls_R_factor_gt 0.0640
_refine_ls_shift/su_max 0.000
_refine_ls_structure_factor_coef Fsqd
_refine_ls_weighting_details 'w = 1/[\s^2^(Fo^2^)+(0.0582P)^2^+0.8970P] where P=(Fo^2^+2Fc^2^)/3'
_refine_ls_weighting_scheme calc
_refine_ls_wR_factor_ref 0.1596
_reflns_number_gt 3462
_reflns_number_total 4504
_reflns_threshold_expression F^2^>2.0\s(F^2^)
_cod_data_source_file ja511177e_si_004.cif
_cod_data_source_block 130215exp86
_cod_depositor_comments 'Adding full bibliography for 4123259--4123260.cif.'
_cod_original_cell_volume 1990.2(14)
_cod_database_code 4123259

loop_
_symmetry_equiv_pos_site_id
_symmetry_equiv_pos_as_xyz
1 +X,+Y,+Z
2 -X,1/2+Y,1/2-Z
3 -X,-Y,-Z
4 +X,1/2-Y,1/2+Z

loop_
_atom_site_label
_atom_site_type_symbol
_atom_site_fract_x
_atom_site_fract_y
_atom_site_fract_z
_atom_site_U_iso_or_equiv
_atom_site_adp_type
_atom_site_occupancy
_atom_site_symmetry_multiplicity
_atom_site_calc_flag
_atom_site_refinement_flags
Si1 Si 0.83894(8) 0.58337(5) 0.26567(4) 0.0309(2) Uani 1.0 4 d .
Si2 Si 0.64683(8) 0.44082(6) 0.24861(4) 0.0310(2) Uani 1.0 4 d .
O3 O 0.2502(3) 0.4115(3) 0.53034(11) 0.0623(7) Uani 1.0 4 d .
O18 O 0.4067(4) 0.2655(3) 0.54685(12) 0.0871(9) Uani 1.0 4 d .
N8 N 0.3550(3) 0.3472(3) 0.51342(13) 0.0525(7) Uani 1.0 4 d .
N21 N 1.1559(3) 0.6496(2) 0.00534(12) 0.0435(6) Uani 1.0 4 d .
C4 C 0.5520(3) 0.41045(19) 0.32843(13) 0.0321(6) Uani 1.0 4 d .
C5 C 1.0419(3) 0.5257(2) 0.16354(14) 0.0378(7) Uani 1.0 4 d .
C6 C 0.9324(3) 0.60521(19) 0.18624(13) 0.0307(6) Uani 1.0 4 d .
C7 C 0.9882(3) 0.5351(3) 0.33060(13) 0.0382(6) Uani 1.0 4 d .
C9 C 1.0803(3) 0.6336(2) 0.06316(13) 0.0346(6) Uani 1.0 4 d .
C10 C 0.4976(3) 0.4945(3) 0.18509(13) 0.0418(7) Uani 1.0 4 d .
C11 C 0.8998(3) 0.6991(2) 0.14309(13) 0.0337(6) Uani 1.0 4 d .
C12 C 0.4305(3) 0.4788(3) 0.35070(14) 0.0394(7) Uani 1.0 4 d .
C13 C 0.7349(4) 0.3023(3) 0.21970(14) 0.0433(7) Uani 1.0 4 d .
C14 C 0.7454(4) 0.7219(2) 0.29096(14) 0.0434(7) Uani 1.0 4 d .
C15 C 0.9706(3) 0.7143(2) 0.08418(13) 0.0364(6) Uani 1.0 4 d .
C16 C 1.1129(3) 0.5376(3) 0.10440(13) 0.0357(6) Uani 1.0 4 d .
C17 C 0.3665(3) 0.4601(3) 0.41084(14) 0.0402(7) Uani 1.0 4 d .
C19 C 0.4229(3) 0.3702(3) 0.44993(13) 0.0374(6) Uani 1.0 4 d .
C20 C 1.1113(5) 0.7450(3) -0.03800(15) 0.0591(9) Uani 1.0 4 d .
C22 C 0.6045(4) 0.3202(3) 0.37034(14) 0.0448(7) Uani 1.0 4 d .
C23 C 0.5402(4) 0.2992(3) 0.43011(15) 0.0529(8) Uani 1.0 4 d .
C25 C 1.2543(4) 0.5596(3) -0.01948(15) 0.0482(8) Uani 1.0 4 d .
H5 H 1.0687 0.4601 0.1905 0.0454 Uiso 1.0 4 calc R
H7A H 0.9377 0.5215 0.3722 0.0459 Uiso 1.0 4 calc R
H7B H 1.0680 0.5957 0.3373 0.0459 Uiso 1.0 4 calc R
H7C H 1.0371 0.4628 0.3164 0.0459 Uiso 1.0 4 calc R
H10A H 0.4431 0.5619 0.2026 0.0502 Uiso 1.0 4 calc R
H10B H 0.4221 0.4324 0.1742 0.0502 Uiso 1.0 4 calc R
H10C H 0.5492 0.5174 0.1451 0.0502 Uiso 1.0 4 calc R
H11 H 0.8250 0.7551 0.1552 0.0405 Uiso 1.0 4 calc R
H12 H 0.3905 0.5404 0.3234 0.0473 Uiso 1.0 4 calc R
H13A H 0.6519 0.2502 0.2024 0.0520 Uiso 1.0 4 calc R
H13B H 0.7930 0.2645 0.2569 0.0520 Uiso 1.0 4 calc R
H13C H 0.8060 0.3196 0.1847 0.0520 Uiso 1.0 4 calc R
H14A H 0.6621 0.7431 0.2581 0.0521 Uiso 1.0 4 calc R
H14B H 0.8237 0.7841 0.2940 0.0521 Uiso 1.0 4 calc R
H14C H 0.7011 0.7113 0.3342 0.0521 Uiso 1.0 4 calc R
H15 H 0.9448 0.7803 0.0575 0.0436 Uiso 1.0 4 calc R
H16 H 1.1847 0.4800 0.0915 0.0428 Uiso 1.0 4 calc R
H17 H 0.2849 0.5086 0.4249 0.0483 Uiso 1.0 4 calc R
H20A H 1.1165 0.8181 -0.0130 0.0709 Uiso 1.0 4 calc R
H20B H 1.0045 0.7327 -0.0564 0.0709 Uiso 1.0 4 calc R
H20C H 1.1827 0.7489 -0.0741 0.0709 Uiso 1.0 4 calc R
H22 H 0.6871 0.2717 0.3572 0.0537 Uiso 1.0 4 calc R
H23 H 0.5766 0.2363 0.4573 0.0635 Uiso 1.0 4 calc R
H25A H 1.1941 0.4874 -0.0253 0.0579 Uiso 1.0 4 calc R
H25B H 1.3431 0.5463 0.0121 0.0579 Uiso 1.0 4 calc R
H25C H 1.2924 0.5839 -0.0621 0.0579 Uiso 1.0 4 calc R

loop_
_atom_site_aniso_label
_atom_site_aniso_U_11
_atom_site_aniso_U_22
_atom_site_aniso_U_33
_atom_site_aniso_U_12
_atom_site_aniso_U_13
_atom_site_aniso_U_23
Si1 0.0277(4) 0.0223(4) 0.0417(5) -0.0009(3) -0.0061(3) 0.0019(3)
Si2 0.0269(4) 0.0246(4) 0.0406(5) -0.0010(3) -0.0055(3) 0.0010(3)
O3 0.0554(14) 0.0769(16) 0.0553(14) -0.0007(13) 0.0101(12) -0.0097(12)
O18 0.122(3) 0.087(2) 0.0547(16) 0.0222(18) 0.0185(16) 0.0297(15)
N8 0.0556(17) 0.0572(17) 0.0447(16) -0.0068(14) 0.0016(13) -0.0008(13)
N21 0.0457(14) 0.0414(13) 0.0437(14) 0.0014(11) 0.0056(11) 0.0012(11)
C4 0.0265(12) 0.0227(11) 0.0455(15) 0.0002(9) -0.0107(11) -0.0030(11)
C5 0.0349(14) 0.0300(13) 0.0479(17) 0.0058(11) -0.0047(12) 0.0078(12)
C6 0.0233(12) 0.0225(11) 0.0450(15) -0.0015(9) -0.0091(11) 0.0007(10)
C7 0.0328(14) 0.0384(14) 0.0425(16) -0.0016(11) -0.0070(12) 0.0055(12)
C9 0.0304(13) 0.0314(13) 0.0411(15) -0.0073(10) -0.0047(11) -0.0034(11)
C10 0.0353(15) 0.0419(15) 0.0469(16) -0.0041(12) -0.0095(13) 0.0054(13)
C11 0.0318(13) 0.0225(12) 0.0463(16) 0.0007(10) -0.0039(12) 0.0004(11)
C12 0.0384(15) 0.0290(13) 0.0505(17) 0.0081(11) -0.0009(13) 0.0049(12)
C13 0.0469(17) 0.0306(13) 0.0523(18) -0.0019(12) 0.0016(14) -0.0039(12)
C14 0.0477(17) 0.0281(13) 0.0546(18) -0.0011(12) 0.0036(14) 0.0000(12)
C15 0.0373(14) 0.0273(12) 0.0439(16) -0.0011(11) -0.0037(12) 0.0061(11)
C16 0.0262(13) 0.0338(13) 0.0465(16) 0.0039(11) -0.0027(11) -0.0042(12)
C17 0.0355(14) 0.0359(14) 0.0490(17) 0.0049(12) 0.0004(13) -0.0011(12)
C19 0.0365(14) 0.0398(14) 0.0355(15) -0.0025(12) -0.0027(12) -0.0006(12)
C20 0.080(3) 0.0520(19) 0.0457(19) 0.0019(17) 0.0101(17) 0.0067(15)
C22 0.0429(16) 0.0434(16) 0.0480(18) 0.0165(13) 0.0017(13) 0.0070(13)
C23 0.059(2) 0.0536(18) 0.0459(18) 0.0186(16) 0.0008(15) 0.0171(15)
C25 0.0417(16) 0.0527(18) 0.0503(18) -0.0057(14) 0.0032(14) -0.0098(14)

loop_
_atom_type_symbol
_atom_type_description
_atom_type_scat_dispersion_real
_atom_type_scat_dispersion_imag
_atom_type_scat_source
C C 0.0033 0.0016
;
International Tables for Crystallography
(1992, Vol. C, Tables 4.2.6.8 and 6.1.1.4)
;
H H 0.0000 0.0000
;
International Tables for Crystallography
(1992, Vol. C, Table 6.1.1.4)
;
N N 0.0061 0.0033
;
International Tables for Crystallography
(1992, Vol. C, Tables 4.2.6.8 and 6.1.1.4)
;
O O 0.0106 0.0060
;
International Tables for Crystallography
(1992, Vol. C, Tables 4.2.6.8 and 6.1.1.4)
;
Si Si 0.0817 0.0704
;
International Tables for Crystallography
(1992, Vol. C, Tables 4.2.6.8 and 6.1.1.4)
;

loop_
_geom_angle_atom_site_label_1
_geom_angle_atom_site_label_2
_geom_angle_atom_site_label_3
_geom_angle
_geom_angle_publ_flag
Si2 Si1 C6 107.59(8) yes
Si2 Si1 C7 110.32(9) yes
Si2 Si1 C14 109.08(10) yes
C6 Si1 C7 109.77(12) yes
C6 Si1 C14 109.65(12) yes
C7 Si1 C14 110.38(13) yes
Si1 Si2 C4 109.76(9) yes
Si1 Si2 C10 108.79(10) yes
Si1 Si2 C13 110.38(10) yes
C4 Si2 C10 109.85(12) yes
C4 Si2 C13 108.24(12) yes
C10 Si2 C13 109.80(13) yes
O3 N8 O18 123.7(3) yes
O3 N8 C19 118.1(3) yes
O18 N8 C19 118.2(3) yes
C9 N21 C20 119.7(3) yes
C9 N21 C25 120.7(3) yes
C20 N21 C25 118.2(3) yes
Si2 C4 C12 122.57(19) yes
Si2 C4 C22 121.2(2) yes
C12 C4 C22 116.1(3) yes
C6 C5 C16 123.7(3) yes
Si1 C6 C5 121.69(19) yes
Si1 C6 C11 124.23(19) yes
C5 C6 C11 114.1(3) yes
N21 C9 C15 121.5(3) yes
N21 C9 C16 121.5(3) yes
C15 C9 C16 117.0(3) yes
C6 C11 C15 123.6(3) yes
C4 C12 C17 122.5(3) yes
C9 C15 C11 120.9(3) yes
C5 C16 C9 120.8(3) yes
C12 C17 C19 118.7(3) yes
N8 C19 C17 119.8(3) yes
N8 C19 C23 118.9(3) yes
C17 C19 C23 121.3(3) yes
C4 C22 C23 122.1(3) yes
C19 C23 C22 119.3(3) yes
C6 C5 H5 118.139 no
C16 C5 H5 118.139 no
Si1 C7 H7A 109.473 no
Si1 C7 H7B 109.471 no
Si1 C7 H7C 109.474 no
H7A C7 H7B 109.471 no
H7A C7 H7C 109.465 no
H7B C7 H7C 109.473 no
Si2 C10 H10A 109.477 no
Si2 C10 H10B 109.470 no
Si2 C10 H10C 109.472 no
H10A C10 H10B 109.466 no
H10A C10 H10C 109.474 no
H10B C10 H10C 109.469 no
C6 C11 H11 118.212 no
C15 C11 H11 118.232 no
C4 C12 H12 118.742 no
C17 C12 H12 118.731 no
Si2 C13 H13A 109.468 no
Si2 C13 H13B 109.476 no
Si2 C13 H13C 109.469 no
H13A C13 H13B 109.469 no
H13A C13 H13C 109.473 no
H13B C13 H13C 109.472 no
Si1 C14 H14A 109.476 no
Si1 C14 H14B 109.473 no
Si1 C14 H14C 109.466 no
H14A C14 H14B 109.477 no
H14A C14 H14C 109.465 no
H14B C14 H14C 109.471 no
C9 C15 H15 119.560 no
C11 C15 H15 119.551 no
C5 C16 H16 119.607 no
C9 C16 H16 119.624 no
C12 C17 H17 120.640 no
C19 C17 H17 120.655 no
N21 C20 H20A 109.477 no
N21 C20 H20B 109.474 no
N21 C20 H20C 109.467 no
H20A C20 H20B 109.475 no
H20A C20 H20C 109.463 no
H20B C20 H20C 109.471 no
C4 C22 H22 118.960 no
C23 C22 H22 118.963 no
C19 C23 H23 120.372 no
C22 C23 H23 120.377 no
N21 C25 H25A 109.469 no
N21 C25 H25B 109.471 no
N21 C25 H25C 109.474 no
H25A C25 H25B 109.469 no
H25A C25 H25C 109.476 no
H25B C25 H25C 109.468 no

loop_
_geom_bond_atom_site_label_1
_geom_bond_atom_site_label_2
_geom_bond_distance
_geom_bond_publ_flag
Si1 Si2 2.3344(12) yes
Si1 C6 1.853(3) yes
Si1 C7 1.868(3) yes
Si1 C14 1.865(3) yes
Si2 C4 1.882(3) yes
Si2 C10 1.868(3) yes
Si2 C13 1.868(3) yes
O3 N8 1.227(4) yes
O18 N8 1.225(4) yes
N8 C19 1.464(4) yes
N21 C9 1.381(4) yes
N21 C20 1.441(4) yes
N21 C25 1.442(4) yes
C4 C12 1.399(4) yes
C4 C22 1.398(4) yes
C5 C6 1.405(4) yes
C5 C16 1.379(4) yes
C6 C11 1.405(4) yes
C9 C15 1.404(4) yes
C9 C16 1.401(4) yes
C11 C15 1.379(4) yes
C12 C17 1.380(4) yes
C17 C19 1.373(4) yes
C19 C23 1.372(5) yes
C22 C23 1.378(5) yes
C5 H5 0.950 no
C7 H7A 0.980 no
C7 H7B 0.980 no
C7 H7C 0.980 no
C10 H10A 0.980 no
C10 H10B 0.980 no
C10 H10C 0.980 no
C11 H11 0.950 no
C12 H12 0.950 no
C13 H13A 0.980 no
C13 H13B 0.980 no
C13 H13C 0.980 no
C14 H14A 0.980 no
C14 H14B 0.980 no
C14 H14C 0.980 no
C15 H15 0.950 no
C16 H16 0.950 no
C17 H17 0.950 no
C20 H20A 0.980 no
C20 H20B 0.980 no
C20 H20C 0.980 no
C22 H22 0.950 no
C23 H23 0.950 no
C25 H25A 0.980 no
C25 H25B 0.980 no
C25 H25C 0.980 no

loop_
_geom_contact_atom_site_label_1
_geom_contact_atom_site_label_2
_geom_contact_distance
_geom_contact_publ_flag
_geom_contact_site_symmetry_2
O3 C17 2.725(4) no .
O3 C23 3.539(4) no .
O18 C17 3.547(4) no .
O18 C23 2.710(5) no .
C4 C19 2.791(4) no .
C5 C7 3.440(4) no .
C5 C15 2.744(4) no .
C6 C9 2.877(4) no .
C10 C12 3.438(4) no .
C11 C14 3.350(4) no .
C11 C16 2.748(4) no .
C12 C23 2.748(4) no .
C13 C22 3.312(5) no .
C15 C20 2.833(5) no .
C16 C25 2.856(5) no .
C17 C22 2.758(4) no .
N8 C17 3.542(4) no 3_666
N21 C23 3.328(4) no 2_755
C17 N8 3.542(4) no 3_666
C23 N21 3.328(4) no 2_745
Si1 H5 2.9216 no .
Si1 H10A 3.5695 no .
Si1 H10C 3.4699 no .
Si1 H11 2.9789 no .
Si1 H13C 3.4468 no .
Si2 H7A 3.5572 no .
Si2 H7C 3.5572 no .
Si2 H12 2.9662 no .
Si2 H14A 3.4761 no .
Si2 H14C 3.5726 no .
Si2 H22 2.9385 no .
O3 H17 2.4403 no .
O18 H23 2.4123 no .
N8 H17 2.6236 no .
N8 H23 2.6014 no .
N21 H15 2.6184 no .
N21 H16 2.6163 no .
C4 H10A 3.1810 no .
C4 H10B 3.2653 no .
C4 H13A 3.2975 no .
C4 H13B 3.0838 no .
C4 H17 3.2907 no .
C4 H23 3.2836 no .
C5 H7C 3.1808 no .
C5 H11 3.2231 no .
C5 H13C 3.1586 no .
C6 H7B 3.2124 no .
C6 H7C 3.1880 no .
C6 H10C 3.4948 no .
C6 H13C 3.4525 no .
C6 H14A 3.2196 no .
C6 H14B 3.1720 no .
C6 H15 3.2981 no .
C6 H16 3.2999 no .
C7 H5 3.0795 no .
C7 H14B 3.2539 no .
C7 H14C 3.1908 no .
C9 H5 3.2620 no .
C9 H11 3.2656 no .
C9 H20A 2.6479 no .
C9 H20B 2.7201 no .
C9 H20C 3.2422 no .
C9 H25A 2.6776 no .
C9 H25B 2.7224 no .
C9 H25C 3.2518 no .
C10 H12 3.0398 no .
C10 H13A 3.1124 no .
C10 H13C 3.3222 no .
C10 H14A 3.4756 no .
C11 H5 3.2227 no .
C11 H14A 3.2180 no .
C11 H14B 3.3053 no .
C12 H10A 3.1537 no .
C12 H14C 3.5652 no .
C12 H22 3.2367 no .
C13 H5 3.4670 no .
C13 H10B 3.1629 no .
C13 H10C 3.2632 no .
C13 H22 2.8578 no .
C14 H7A 3.2272 no .
C14 H7B 3.2176 no .
C14 H10A 3.5748 no .
C14 H11 2.8942 no .
C15 H16 3.2555 no .
C15 H20A 2.6697 no .
C15 H20B 2.8836 no .
C16 H15 3.2548 no .
C16 H25A 2.8137 no .
C16 H25B 2.7944 no .
C17 H23 3.2477 no .
C19 H12 3.2215 no .
C19 H22 3.2258 no .
C20 H15 2.4991 no .
C20 H25A 3.0475 no .
C20 H25B 3.1561 no .
C20 H25C 2.4806 no .
C22 H12 3.2352 no .
C22 H13A 3.5395 no .
C22 H13B 2.9515 no .
C23 H17 3.2494 no .
C25 H16 2.5270 no .
C25 H20A 3.1992 no .
C25 H20B 2.9868 no .
C25 H20C 2.4989 no .
H5 H7B 3.3548 no .
H5 H7C 2.5798 no .
H5 H13B 3.5769 no .
H5 H13C 2.7688 no .
H5 H16 2.2969 no .
H7A H14B 3.5172 no .
H7A H14C 3.0472 no .
H7A H22 3.5867 no .
H7B H14B 3.1036 no .
H7B H14C 3.4138 no .
H7C H13B 3.2777 no .
H10A H12 2.5225 no .
H10A H14A 2.9794 no .
H10B H12 3.2881 no .
H10B H13A 2.9085 no .
H10B H13C 3.5347 no .
H10C H13A 3.3784 no .
H10C H13C 3.2343 no .
H10C H14A 3.5537 no .
H11 H14A 2.5754 no .
H11 H14B 2.8298 no .
H11 H15 2.2970 no .
H12 H14A 3.5957 no .
H12 H14C 3.3063 no .
H12 H17 2.3206 no .
H13A H22 3.1425 no .
H13B H22 2.2724 no .
H15 H20A 2.1505 no .
H15 H20B 2.4499 no .
H15 H20C 3.4626 no .
H16 H25A 2.3724 no .
H16 H25B 2.2912 no .
H16 H25C 3.5014 no .
H20A H25C 3.2647 no .
H20B H25A 3.2946 no .
H20B H25C 3.0109 no .
H20C H25A 3.1590 no .
H20C H25B 3.1754 no .
H20C H25C 2.1229 no .
H22 H23 2.3190 no .
Si2 H14A 3.4863 no 2_645
O3 H7A 2.7266 no 3_666
O3 H14C 3.0919 no 3_666
O3 H15 2.8100 no 2_645
O3 H20A 3.3235 no 2_645
O3 H20A 3.4062 no 4_465
O3 H20B 3.0643 no 2_645
O18 H10B 3.4336 no 4_555
O18 H14C 2.6408 no 3_666
O18 H15 3.5886 no 2_645
O18 H16 3.5456 no 4_455
O18 H20B 3.5632 no 2_645
O18 H20C 3.5410 no 2_745
O18 H25B 3.5561 no 2_745
O18 H25C 3.3193 no 2_745
N8 H14C 3.2199 no 3_666
N8 H15 2.9761 no 2_645
N8 H20B 3.5060 no 2_645
N21 H22 3.3329 no 2_755
N21 H23 2.5762 no 2_755
N21 H25A 3.4327 no 3_765
C4 H14A 3.1263 no 2_645
C5 H10A 3.5135 no 1_655
C5 H10B 3.4282 no 1_655
C5 H13B 3.4441 no 2_755
C5 H14B 3.1068 no 2_745
C5 H25A 3.3650 no 3_765
C6 H13B 3.1502 no 2_755
C6 H25A 3.5390 no 3_765
C7 H11 3.5954 no 2_745
C7 H12 3.4634 no 1_655
C7 H17 3.1115 no 1_655
C7 H20B 3.5099 no 4_565
C7 H20C 3.5064 no 4_565
C9 H22 2.9562 no 2_755
C9 H23 3.2180 no 2_755
C9 H25A 2.8030 no 3_765
C10 H14A 3.4212 no 2_645
C10 H16 3.2034 no 1_455
C10 H25C 3.2790 no 3_765
C11 H7C 3.1742 no 2_755
C11 H13B 3.3202 no 2_755
C11 H25A 3.2710 no 3_765
C12 H7B 3.3840 no 1_455
C12 H7C 3.4124 no 1_455
C12 H11 3.3731 no 2_645
C12 H13A 3.3576 no 2_655
C12 H14A 3.5500 no 2_645
C13 H7B 3.1666 no 2_745
C13 H10A 3.5614 no 2_645
C13 H12 3.2944 no 2_645
C13 H14A 3.5263 no 2_645
C13 H20C 3.1247 no 3_765
C13 H25C 3.4436 no 3_765
C14 H5 3.1776 no 2_755
C14 H10B 2.9168 no 2_655
C14 H13A 3.4338 no 2_655
C15 H7C 3.4929 no 2_755
C15 H22 3.1752 no 2_755
C15 H25A 2.9306 no 3_765
C16 H10A 3.3817 no 1_655
C16 H10B 3.1746 no 1_655
C16 H14B 3.5876 no 2_745
C16 H20B 3.3873 no 3_765
C16 H22 3.2593 no 2_755
C16 H25A 3.0188 no 3_765
C17 H7B 3.2822 no 1_455
C17 H7C 3.3225 no 1_455
C17 H11 3.1269 no 2_645
C17 H15 3.4625 no 2_645
C19 H11 3.2083 no 2_645
C19 H15 3.3142 no 2_645
C20 H7A 3.5224 no 4_564
C20 H7B 3.1234 no 4_564
C20 H13C 3.1792 no 3_765
C20 H17 3.3021 no 4_664
C20 H23 3.0602 no 2_755
C22 H10A 3.3263 no 2_645
C22 H14A 3.4803 no 2_645
C23 H11 3.5289 no 2_645
C23 H20A 3.3160 no 2_745
C23 H25B 3.2656 no 2_745
C25 H10C 3.2504 no 3_765
C25 H23 2.7571 no 2_755
H5 C14 3.1776 no 2_745
H5 H10A 3.4145 no 1_655
H5 H10B 3.0840 no 1_655
H5 H14A 3.5159 no 2_745
H5 H14B 2.2368 no 2_745
H5 H14C 3.5233 no 2_745
H5 H20B 3.5315 no 3_765
H7A O3 2.7266 no 3_666
H7A C20 3.5224 no 4_565
H7A H15 3.2476 no 2_745
H7A H17 3.1118 no 1_655
H7A H20A 3.2782 no 4_565
H7A H20B 3.2068 no 4_565
H7A H20C 3.5056 no 4_565
H7B C12 3.3840 no 1_655
H7B C13 3.1666 no 2_755
H7B C17 3.2822 no 1_655
H7B C20 3.1234 no 4_565
H7B H12 2.8676 no 1_655
H7B H13A 3.1263 no 2_755
H7B H13B 3.0096 no 2_755
H7B H13C 2.8320 no 2_755
H7B H17 2.6916 no 1_655
H7B H20A 3.1937 no 4_565
H7B H20B 2.9904 no 4_565
H7B H20C 2.6784 no 4_565
H7C C11 3.1742 no 2_745
H7C C12 3.4124 no 1_655
H7C C15 3.4929 no 2_745
H7C C17 3.3225 no 1_655
H7C H11 2.7085 no 2_745
H7C H12 3.1554 no 1_655
H7C H14B 3.3051 no 2_745
H7C H15 3.2986 no 2_745
H7C H17 3.0170 no 1_655
H10A C5 3.5135 no 1_455
H10A C13 3.5614 no 2_655
H10A C16 3.3817 no 1_455
H10A C22 3.3263 no 2_655
H10A H5 3.4145 no 1_455
H10A H13A 3.0346 no 2_655
H10A H13B 3.2197 no 2_655
H10A H16 3.2111 no 1_455
H10A H22 2.8917 no 2_655
H10B O18 3.4336 no 4_554
H10B C5 3.4282 no 1_455
H10B C14 2.9168 no 2_645
H10B C16 3.1746 no 1_455
H10B H5 3.0840 no 1_455
H10B H14A 2.6889 no 2_645
H10B H14B 2.8123 no 2_645
H10B H14C 2.7501 no 2_645
H10B H16 2.6222 no 1_455
H10B H25B 3.5627 no 1_455
H10B H25C 3.4358 no 3_765
H10C C25 3.2504 no 3_765
H10C H16 3.2812 no 1_455
H10C H22 3.5519 no 2_655
H10C H23 3.3941 no 2_655
H10C H25A 3.3648 no 3_765
H10C H25B 3.1549 no 1_455
H10C H25B 3.4413 no 3_765
H10C H25C 2.5048 no 3_765
H11 C7 3.5954 no 2_755
H11 C12 3.3731 no 2_655
H11 C17 3.1269 no 2_655
H11 C19 3.2083 no 2_655
H11 C23 3.5289 no 2_655
H11 H7C 2.7085 no 2_755
H11 H17 3.4372 no 2_655
H12 C7 3.4634 no 1_455
H12 C13 3.2944 no 2_655
H12 H7B 2.8676 no 1_455
H12 H7C 3.1554 no 1_455
H12 H13A 2.4864 no 2_655
H12 H13B 3.3840 no 2_655
H13A C12 3.3576 no 2_645
H13A C14 3.4338 no 2_645
H13A H7B 3.1263 no 2_745
H13A H10A 3.0346 no 2_645
H13A H12 2.4864 no 2_645
H13A H14A 2.8539 no 2_645
H13A H14C 3.1095 no 2_645
H13A H20C 3.0269 no 3_765
H13A H25C 3.4737 no 3_765
H13B C5 3.4441 no 2_745
H13B C6 3.1502 no 2_745
H13B C11 3.3202 no 2_745
H13B H7B 3.0096 no 2_745
H13B H10A 3.2197 no 2_645
H13B H12 3.3840 no 2_645
H13B H14B 3.5068 no 2_745
H13C C20 3.1792 no 3_765
H13C H7B 2.8320 no 2_745
H13C H14B 3.2081 no 2_745
H13C H20B 3.1973 no 3_765
H13C H20C 2.3803 no 3_765
H13C H25C 2.8059 no 3_765
H14A Si2 3.4863 no 2_655
H14A C4 3.1263 no 2_655
H14A C10 3.4212 no 2_655
H14A C12 3.5500 no 2_655
H14A C13 3.5263 no 2_655
H14A C22 3.4803 no 2_655
H14A H5 3.5159 no 2_755
H14A H10B 2.6889 no 2_655
H14A H13A 2.8539 no 2_655
H14B C5 3.1068 no 2_755
H14B C16 3.5876 no 2_755
H14B H5 2.2368 no 2_755
H14B H7C 3.3051 no 2_755
H14B H10B 2.8123 no 2_655
H14B H13B 3.5068 no 2_755
H14B H13C 3.2081 no 2_755
H14B H16 3.2336 no 2_755
H14B H20B 3.3320 no 4_565
H14C O3 3.0919 no 3_666
H14C O18 2.6408 no 3_666
H14C N8 3.2199 no 3_666
H14C H5 3.5233 no 2_755
H14C H10B 2.7501 no 2_655
H14C H13A 3.1095 no 2_655
H14C H16 3.5454 no 2_755
H14C H20B 3.3854 no 4_565
H15 O3 2.8100 no 2_655
H15 O18 3.5886 no 2_655
H15 N8 2.9761 no 2_655
H15 C17 3.4625 no 2_655
H15 C19 3.3142 no 2_655
H15 H7A 3.2476 no 2_755
H15 H7C 3.2986 no 2_755
H15 H17 3.3095 no 2_655
H15 H22 3.5165 no 2_755
H15 H25A 3.3464 no 3_765
H16 O18 3.5456 no 4_654
H16 C10 3.2034 no 1_655
H16 H10A 3.2111 no 1_655
H16 H10B 2.6222 no 1_655
H16 H10C 3.2812 no 1_655
H16 H14B 3.2336 no 2_745
H16 H14C 3.5454 no 2_745
H16 H20B 2.9949 no 3_765
H16 H25A 3.4657 no 3_765
H17 C7 3.1115 no 1_455
H17 C20 3.3021 no 4_465
H17 H7A 3.1118 no 1_455
H17 H7B 2.6916 no 1_455
H17 H7C 3.0170 no 1_455
H17 H11 3.4372 no 2_645
H17 H15 3.3095 no 2_645
H17 H20A 2.7968 no 4_465
H17 H20C 2.9184 no 4_465
H20A O3 3.3235 no 2_655
H20A O3 3.4062 no 4_664
H20A C23 3.3160 no 2_755
H20A H7A 3.2782 no 4_564
H20A H7B 3.1937 no 4_564
H20A H17 2.7968 no 4_664
H20A H22 3.5334 no 2_755
H20A H23 2.9596 no 2_755
H20B O3 3.0643 no 2_655
H20B O18 3.5632 no 2_655
H20B N8 3.5060 no 2_655
H20B C7 3.5099 no 4_564
H20B C16 3.3873 no 3_765
H20B H5 3.5315 no 3_765
H20B H7A 3.2068 no 4_564
H20B H7B 2.9904 no 4_564
H20B H13C 3.1973 no 3_765
H20B H14B 3.3320 no 4_564
H20B H14C 3.3854 no 4_564
H20B H16 2.9949 no 3_765
H20B H25A 3.5113 no 3_765
H20C O18 3.5410 no 2_755
H20C C7 3.5064 no 4_564
H20C C13 3.1247 no 3_765
H20C H7A 3.5056 no 4_564
H20C H7B 2.6784 no 4_564
H20C H13A 3.0269 no 3_765
H20C H13C 2.3803 no 3_765
H20C H17 2.9184 no 4_664
H20C H23 3.0560 no 2_755
H22 N21 3.3329 no 2_745
H22 C9 2.9562 no 2_745
H22 C15 3.1752 no 2_745
H22 C16 3.2593 no 2_745
H22 H10A 2.8917 no 2_645
H22 H10C 3.5519 no 2_645
H22 H15 3.5165 no 2_745
H22 H20A 3.5334 no 2_745
H23 N21 2.5762 no 2_745
H23 C9 3.2180 no 2_745
H23 C20 3.0602 no 2_745
H23 C25 2.7571 no 2_745
H23 H10C 3.3941 no 2_645
H23 H20A 2.9596 no 2_745
H23 H20C 3.0560 no 2_745
H23 H25B 2.3590 no 2_745
H23 H25C 2.9259 no 2_745
H25A N21 3.4327 no 3_765
H25A C5 3.3650 no 3_765
H25A C6 3.5390 no 3_765
H25A C9 2.8030 no 3_765
H25A C11 3.2710 no 3_765
H25A C15 2.9306 no 3_765
H25A C16 3.0188 no 3_765
H25A H10C 3.3648 no 3_765
H25A H15 3.3464 no 3_765
H25A H16 3.4657 no 3_765
H25A H20B 3.5113 no 3_765
H25A H25A 3.5498 no 3_765
H25B O18 3.5561 no 2_755
H25B C23 3.2656 no 2_755
H25B H10B 3.5627 no 1_655
H25B H10C 3.1549 no 1_655
H25B H10C 3.4413 no 3_765
H25B H23 2.3590 no 2_755
H25B H25B 2.9598 no 3_865
H25B H25C 3.5611 no 3_865
H25C O18 3.3193 no 2_755
H25C C10 3.2790 no 3_765
H25C C13 3.4436 no 3_765
H25C H10B 3.4358 no 3_765
H25C H10C 2.5048 no 3_765
H25C H13A 3.4737 no 3_765
H25C H13C 2.8059 no 3_765
H25C H23 2.9259 no 2_755
H25C H25B 3.5611 no 3_865

loop_
_geom_torsion_atom_site_label_1
_geom_torsion_atom_site_label_2
_geom_torsion_atom_site_label_3
_geom_torsion_atom_site_label_4
_geom_torsion
_geom_torsion_publ_flag
Si2 Si1 C6 C5 -77.01(17) no
Si2 Si1 C6 C11 101.79(16) no
C6 Si1 Si2 C4 177.96(8) no
C6 Si1 Si2 C10 -61.82(9) no
C6 Si1 Si2 C13 58.73(9) no
C7 Si1 Si2 C4 58.24(10) no
C7 Si1 Si2 C10 178.46(10) no
C7 Si1 Si2 C13 -60.99(11) no
C14 Si1 Si2 C4 -63.17(11) no
C14 Si1 Si2 C10 57.06(11) no
C14 Si1 Si2 C13 177.60(10) no
C7 Si1 C6 C5 43.1(2) no
C7 Si1 C6 C11 -138.14(17) no
C14 Si1 C6 C5 164.49(16) no
C14 Si1 C6 C11 -16.7(2) no
Si1 Si2 C4 C12 83.49(17) no
Si1 Si2 C4 C22 -93.80(16) no
C10 Si2 C4 C12 -36.1(2) no
C10 Si2 C4 C22 146.63(17) no
C13 Si2 C4 C12 -155.98(17) no
C13 Si2 C4 C22 26.7(2) no
O3 N8 C19 C17 -1.3(4) no
O3 N8 C19 C23 -179.9(3) no
O18 N8 C19 C17 179.2(3) no
O18 N8 C19 C23 0.5(4) no
C20 N21 C9 C15 -6.1(4) no
C20 N21 C9 C16 175.7(3) no
C25 N21 C9 C15 -172.7(2) no
C25 N21 C9 C16 9.1(4) no
Si2 C4 C12 C17 -176.56(16) no
Si2 C4 C22 C23 177.64(17) no
C12 C4 C22 C23 0.2(4) no
C22 C4 C12 C17 0.9(4) no
C6 C5 C16 C9 1.2(4) no
C16 C5 C6 Si1 179.1(2) no
C16 C5 C6 C11 0.2(4) no
Si1 C6 C11 C15 179.85(15) no
C5 C6 C11 C15 -1.3(4) no
N21 C9 C15 C11 -177.9(2) no
N21 C9 C16 C5 176.9(2) no
C15 C9 C16 C5 -1.4(4) no
C16 C9 C15 C11 0.4(4) no
C6 C11 C15 C9 1.0(4) no
C4 C12 C17 C19 -0.8(4) no
C12 C17 C19 N8 -178.9(2) no
C12 C17 C19 C23 -0.3(4) no
N8 C19 C23 C22 179.9(3) no
C17 C19 C23 C22 1.3(4) no
C4 C22 C23 C19 -1.2(5) no
